data_2221004
loop_
_publ_author_name
'Yang, Chun-Hui'
'Yang, Guang'
'Du, Zhen-Wu'
'Lv, Jun-Feng'
'Yin, Wei-Tian'

_publ_section_title
;Poly[[[\m-1,1'-(butane-1,4-diyl)diimidazole-\k^2^<i>N</i>^3^:<i>N</i>^3'^](\m-cyclohexane-1,4-dicarboxylato-\k^4^<i>O</i>^1^,<i>O</i>^1'^:<i>O</i>^4^,<i>O</i>^4'^)nickel(II)]
 0.25-hydrate]
;
_journal_coeditor_code BT2863
_journal_issue 3
_journal_name_full 'Acta Crystallographica Section E'
_journal_page_first m263
_journal_paper_doi 10.1107/S1600536809004024
_journal_volume 65
_journal_year 2009
_chemical_formula_iupac '[Ni (C8 H10 O4) (C10 H14 N4)], 0.25H2 O'
_chemical_formula_moiety 'C18 H24 N4 Ni O4, 0.25(H2 O)'
_chemical_formula_sum 'C18 H24.5 N4 Ni O4.25'
_chemical_formula_weight 423.63
_chemical_name_systematic
;
Poly[[[\m-1,1'-(butane-1,4-diyl)diimidazole-
\k^2^<i>N</i>^3^:<i>N</i>^3'^](\m-cyclohexane-1,4-dicarboxylato-
\k^4^<i>O</i>^1^,<i>O</i>^1'^:<i>O</i>^4^,<i>O</i>^4'^)nickel(II)]
0.25-hydrate]
;
_space_group_IT_number 14
_symmetry_cell_setting monoclinic
_symmetry_space_group_name_Hall '-P 2ybc'
_symmetry_space_group_name_H-M 'P 1 21/c 1'
_atom_sites_solution_hydrogens geom
_atom_sites_solution_primary direct
_atom_sites_solution_secondary difmap
_audit_creation_method SHELXL-97
_cell_angle_alpha 90.00
_cell_angle_beta 95.755(2)
_cell_angle_gamma 90.00
_cell_formula_units_Z 4
_cell_length_a 9.0045(9)
_cell_length_b 11.9991(12)
_cell_length_c 17.5811(17)
_cell_measurement_reflns_used 3725
_cell_measurement_temperature 293(2)
_cell_measurement_theta_max 26.04
_cell_measurement_theta_min 1.08
_cell_volume 1890.0(3)
_computing_cell_refinement 'SMART (Bruker, 1998)'
_computing_data_collection 'SMART (Bruker, 1998)'
_computing_data_reduction 'SAINT (Bruker, 1998)'
_computing_molecular_graphics 'SHELXTL (Sheldrick, 2008)'
_computing_publication_material 'SHELXTL (Sheldrick, 2008)'
_computing_structure_refinement 'SHELXL97 (Sheldrick, 2008)'
_computing_structure_solution 'SHELXS97 (Sheldrick, 2008)'
_diffrn_ambient_temperature 293(2)
_diffrn_measured_fraction_theta_full 0.999
_diffrn_measured_fraction_theta_max 0.997
_diffrn_measurement_device_type 'Bruker APEX CCD area-detector'
_diffrn_measurement_method '\f and \w'
_diffrn_radiation_monochromator graphite
_diffrn_radiation_source 'fine-focus sealed tube'
_diffrn_radiation_type MoK\a
_diffrn_radiation_wavelength 0.71073
_diffrn_reflns_av_R_equivalents 0.0401
_diffrn_reflns_av_sigmaI/netI 0.0484
_diffrn_reflns_limit_h_max 6
_diffrn_reflns_limit_h_min -11
_diffrn_reflns_limit_k_max 14
_diffrn_reflns_limit_k_min -14
_diffrn_reflns_limit_l_max 21
_diffrn_reflns_limit_l_min -21
_diffrn_reflns_number 10421
_diffrn_reflns_theta_full 25.00
_diffrn_reflns_theta_max 26.04
_diffrn_reflns_theta_min 2.06
_exptl_absorpt_coefficient_mu 1.060
_exptl_absorpt_correction_T_max 0.793
_exptl_absorpt_correction_T_min 0.711
_exptl_absorpt_correction_type multi-scan
_exptl_absorpt_process_details '(SAINT; Bruker, 1998)'
_exptl_crystal_colour green
_exptl_crystal_density_diffrn 1.489
_exptl_crystal_density_method 'not measured'
_exptl_crystal_description block
_exptl_crystal_F_000 890
_exptl_crystal_size_max 0.31
_exptl_crystal_size_mid 0.27
_exptl_crystal_size_min 0.22
_refine_diff_density_max 0.571
_refine_diff_density_min -0.266
_refine_ls_extinction_method none
_refine_ls_goodness_of_fit_ref 1.026
_refine_ls_hydrogen_treatment mixed
_refine_ls_matrix_type full
_refine_ls_number_parameters 259
_refine_ls_number_reflns 3725
_refine_ls_number_restraints 5
_refine_ls_restrained_S_all 1.026
_refine_ls_R_factor_all 0.0532
_refine_ls_R_factor_gt 0.0403
_refine_ls_shift/su_max 0.002
_refine_ls_shift/su_mean 0.000
_refine_ls_structure_factor_coef Fsqd
_refine_ls_weighting_details 'calc w=1/[\s^2^(Fo^2^)+(0.0493P)^2^] where P=(Fo^2^+2Fc^2^)/3'
_refine_ls_weighting_scheme calc
_refine_ls_wR_factor_gt 0.0908
_refine_ls_wR_factor_ref 0.0969
_reflns_number_gt 2999
_reflns_number_total 3725
_reflns_threshold_expression I>2\s(I)
_cod_data_source_file bt2863.cif
_cod_data_source_block I
_cod_depositor_comments
;
The following automatic conversions were performed:
'_symmetry_cell_setting' value 'Monoclinic' changed to 'monoclinic'
according to '/home/saulius/struct/CIF-dictionaries/cif_core.dic'
dictionary named 'cif_core.dic' version 2.4.1 from 2010-06-29.

Automatic conversion script
Id: cif_fix_enum 1527 2010-12-29 10:47:43Z saulius 

The following automatic conversions were performed:

'_symmetry_cell_setting' value 'Monoclinic' changed to 'monoclinic'
according to /home/saulius/struct/CIF-dictionaries/cif_core.dic
dictionary named 'cif_core.dic' version 2.4.1 from 2010-06-29.

Automatic conversion script
Id: cif_fix_values 1715 2011-07-08 13:25:40Z adriana 
;
_cod_original_sg_symbol_H-M 'P 21/c'
_cod_original_formula_sum 'C18 H24.50 N4 Ni O4.25'
_cod_database_code 2221004
_cod_database_fobs_code 2221004

loop_
_symmetry_equiv_pos_as_xyz
'x, y, z'
'-x, y+1/2, -z+1/2'
'-x, -y, -z'
'x, -y-1/2, z-1/2'

loop_
_atom_site_type_symbol
_atom_site_label
_atom_site_fract_x
_atom_site_fract_y
_atom_site_fract_z
_atom_site_U_iso_or_equiv
_atom_site_adp_type
_atom_site_calc_flag
_atom_site_refinement_flags
_atom_site_occupancy
_atom_site_disorder_assembly
_atom_site_disorder_group
C C1 0.4322(3) 0.2316(2) 0.81343(15) 0.0268(6) Uani d . 1 . .
H H1 0.4040 0.2702 0.7684 0.032 Uiso calc R 1 . .
C C2 0.5387(3) 0.1159(2) 0.89461(16) 0.0324(7) Uani d . 1 . .
H H2 0.5993 0.0591 0.9162 0.039 Uiso calc R 1 . .
C C3 0.4442(3) 0.1774(2) 0.93221(16) 0.0348(7) Uani d . 1 . .
H H3 0.4277 0.1707 0.9834 0.042 Uiso calc R 1 . .
C C4 0.2636(3) 0.3356(2) 0.89436(17) 0.0299(6) Uani d . 1 . .
H H4A 0.2869 0.4051 0.8700 0.036 Uiso calc R 1 . .
H H4B 0.2666 0.3491 0.9489 0.036 Uiso calc R 1 . .
C C5 0.1088(3) 0.2991(2) 0.86426(15) 0.0266(6) Uani d . 1 . .
H H5A 0.0832 0.2318 0.8906 0.032 Uiso calc R 1 . .
H H5B 0.1070 0.2818 0.8103 0.032 Uiso calc R 1 . .
C C6 -0.0072(3) 0.3893(2) 0.87522(16) 0.0259(6) Uani d . 1 . .
H H6A 0.0055 0.4157 0.9276 0.031 Uiso calc R 1 . .
H H6B 0.0076 0.4518 0.8418 0.031 Uiso calc R 1 . .
C C7 -0.1640(3) 0.3435(2) 0.85724(15) 0.0260(6) Uani d . 1 . .
H H7A -0.1745 0.3144 0.8055 0.031 Uiso calc R 1 . .
H H7B -0.1788 0.2823 0.8917 0.031 Uiso calc R 1 . .
C C8 -0.3756(3) 0.4666(2) 0.80760(15) 0.0257(6) Uani d . 1 . .
H H8 -0.3762 0.4445 0.7569 0.031 Uiso calc R 1 . .
C C9 -0.4306(3) 0.5472(2) 0.90939(16) 0.0307(6) Uani d . 1 . .
H H9 -0.4775 0.5923 0.9427 0.037 Uiso calc R 1 . .
C C10 -0.3131(3) 0.4788(2) 0.92988(16) 0.0315(7) Uani d . 1 . .
H H10 -0.2652 0.4686 0.9788 0.038 Uiso calc R 1 . .
C C11 0.8358(3) -0.0059(2) 0.81662(15) 0.0281(6) Uani d . 1 . .
C C12 0.9464(3) -0.0679(2) 0.87253(16) 0.0322(7) Uani d . 1 . .
H H12 0.9330 -0.0388 0.9235 0.039 Uiso calc R 1 . .
C C13 1.1072(3) -0.0430(2) 0.85861(17) 0.0341(7) Uani d . 1 . .
H H13A 1.1218 0.0371 0.8576 0.041 Uiso calc R 1 . .
H H13B 1.1264 -0.0724 0.8092 0.041 Uiso calc R 1 . .
C C14 1.2175(4) -0.0939(2) 0.92035(17) 0.0426(8) Uani d . 1 . .
H H14A 1.2078 -0.0566 0.9685 0.051 Uiso calc R 1 . .
H H14B 1.3183 -0.0815 0.9072 0.051 Uiso calc RD 1 . .
C C15 1.1929(3) -0.2187(2) 0.93014(16) 0.0365(7) Uani d . 1 . .
H H15 1.2505 -0.2404 0.9781 0.044 Uiso calc R 1 . .
C C16 1.2504(3) -0.2892(2) 0.86740(15) 0.0270(6) Uani d . 1 . .
C C17 1.0291(4) -0.2452(3) 0.93920(17) 0.0432(8) Uani d . 1 . .
H H17A 1.0155 -0.3254 0.9388 0.052 Uiso calc R 1 . .
H H17B 1.0048 -0.2175 0.9883 0.052 Uiso calc R 1 . .
C C18 0.9220(3) -0.1936(2) 0.87602(17) 0.0370(7) Uani d . 1 . .
H H18A 0.8199 -0.2088 0.8858 0.044 Uiso calc RD 1 . .
H H18B 0.9385 -0.2269 0.8273 0.044 Uiso calc R 1 . .
N N1 0.5319(2) 0.14977(17) 0.81948(12) 0.0241(5) Uani d . 1 . .
N N2 0.3770(2) 0.25174(17) 0.88028(12) 0.0260(5) Uani d . 1 . .
N N3 -0.2796(2) 0.42811(17) 0.86446(12) 0.0233(5) Uani d . 1 . .
N N4 -0.4696(2) 0.53970(17) 0.83217(12) 0.0243(5) Uani d . 1 . .
O O1 0.8555(2) 0.09615(14) 0.80581(12) 0.0330(5) Uani d . 1 . .
O O2 0.7224(2) -0.05498(15) 0.78388(10) 0.0297(4) Uani d . 1 . .
O O1W 1.5782(13) -0.1622(11) 0.8909(6) 0.076(3) Uani d PD 0.25 . .
H HW12 1.597(7) -0.104(6) 0.865(8) 0.115 Uiso d PD 0.25 . .
H HW11 1.521(4) -0.200(10) 0.858(6) 0.115 Uiso d PD 0.25 . .
O O3 1.3285(2) -0.24602(14) 0.81902(10) 0.0283(4) Uani d . 1 . .
O O4 1.2237(2) -0.39253(14) 0.86564(11) 0.0328(5) Uani d . 1 . .
Ni Ni1 0.65187(3) 0.09925(3) 0.733512(18) 0.02147(12) Uani d . 1 . .

loop_
_atom_site_aniso_label
_atom_site_aniso_U_11
_atom_site_aniso_U_22
_atom_site_aniso_U_33
_atom_site_aniso_U_12
_atom_site_aniso_U_13
_atom_site_aniso_U_23
C1 0.0233(14) 0.0298(14) 0.0270(15) 0.0035(11) 0.0003(12) 0.0035(12)
C2 0.0332(16) 0.0337(15) 0.0296(15) 0.0115(12) -0.0007(13) 0.0045(12)
C3 0.0381(17) 0.0397(16) 0.0266(15) 0.0086(14) 0.0025(13) 0.0046(13)
C4 0.0230(14) 0.0305(14) 0.0365(16) 0.0039(12) 0.0046(12) -0.0050(12)
C5 0.0243(14) 0.0287(14) 0.0272(15) 0.0011(11) 0.0048(12) -0.0024(11)
C6 0.0224(14) 0.0244(13) 0.0313(15) 0.0024(11) 0.0041(12) -0.0001(11)
C7 0.0242(14) 0.0230(13) 0.0303(15) 0.0043(11) 0.0007(12) -0.0027(11)
C8 0.0243(14) 0.0284(14) 0.0241(14) 0.0022(11) 0.0009(12) -0.0028(11)
C9 0.0273(15) 0.0346(15) 0.0302(15) 0.0081(12) 0.0032(12) -0.0073(12)
C10 0.0290(16) 0.0365(15) 0.0280(15) 0.0064(12) -0.0017(12) -0.0077(12)
C11 0.0257(15) 0.0274(14) 0.0318(16) 0.0069(12) 0.0060(12) -0.0040(12)
C12 0.0320(16) 0.0341(15) 0.0299(15) 0.0124(12) 0.0005(13) -0.0042(12)
C13 0.0291(16) 0.0247(14) 0.0464(18) 0.0060(12) -0.0067(14) -0.0076(13)
C14 0.0414(18) 0.0394(17) 0.0433(19) 0.0163(14) -0.0137(15) -0.0166(14)
C15 0.0401(18) 0.0447(17) 0.0231(15) 0.0223(14) -0.0046(13) -0.0018(13)
C16 0.0215(14) 0.0299(14) 0.0277(15) 0.0083(11) -0.0064(12) 0.0022(12)
C17 0.050(2) 0.0512(19) 0.0307(17) 0.0219(16) 0.0155(15) 0.0141(14)
C18 0.0321(17) 0.0372(16) 0.0432(18) 0.0090(13) 0.0115(14) 0.0138(14)
N1 0.0179(11) 0.0246(11) 0.0298(13) 0.0026(9) 0.0018(10) 0.0000(9)
N2 0.0202(11) 0.0275(11) 0.0305(13) 0.0030(9) 0.0034(10) -0.0006(10)
N3 0.0197(11) 0.0241(11) 0.0260(12) 0.0033(9) 0.0013(9) -0.0034(9)
N4 0.0189(11) 0.0251(11) 0.0292(12) 0.0018(9) 0.0034(9) -0.0022(9)
O1 0.0229(10) 0.0256(10) 0.0488(13) 0.0049(8) -0.0052(9) -0.0014(9)
O2 0.0280(10) 0.0236(9) 0.0366(11) 0.0021(8) -0.0016(9) -0.0010(8)
O1W 0.087(8) 0.089(9) 0.053(7) -0.006(7) -0.001(6) 0.003(6)
O3 0.0332(11) 0.0220(9) 0.0298(10) 0.0014(8) 0.0041(9) 0.0013(8)
O4 0.0275(11) 0.0276(10) 0.0448(12) 0.0037(8) 0.0100(9) 0.0034(9)
Ni1 0.01688(19) 0.01940(18) 0.0281(2) -0.00028(13) 0.00193(14) -0.00012(14)

loop_
_atom_type_symbol
_atom_type_description
_atom_type_scat_dispersion_real
_atom_type_scat_dispersion_imag
_atom_type_scat_source
C C 0.0033 0.0016 'International Tables Vol C Tables 4.2.6.8 and 6.1.1.4'
H H 0.0000 0.0000 'International Tables Vol C Tables 4.2.6.8 and 6.1.1.4'
N N 0.0061 0.0033 'International Tables Vol C Tables 4.2.6.8 and 6.1.1.4'
O O 0.0106 0.0060 'International Tables Vol C Tables 4.2.6.8 and 6.1.1.4'
Ni Ni 0.3393 1.1124 'International Tables Vol C Tables 4.2.6.8 and 6.1.1.4'

loop_
_geom_angle_atom_site_label_1
_geom_angle_atom_site_label_2
_geom_angle_atom_site_label_3
_geom_angle_site_symmetry_1
_geom_angle_site_symmetry_3
_geom_angle
_geom_angle_publ_flag
N1 C1 N2 . . 111.7(2) ?
N1 C1 H1 . . 124.1 ?
N2 C1 H1 . . 124.1 ?
C3 C2 N1 . . 109.8(2) ?
C3 C2 H2 . . 125.1 ?
N1 C2 H2 . . 125.1 ?
C2 C3 N2 . . 106.7(2) ?
C2 C3 H3 . . 126.7 ?
N2 C3 H3 . . 126.7 ?
N2 C4 C5 . . 112.0(2) ?
N2 C4 H4A . . 109.2 ?
C5 C4 H4A . . 109.2 ?
N2 C4 H4B . . 109.2 ?
C5 C4 H4B . . 109.2 ?
H4A C4 H4B . . 107.9 ?
C4 C5 C6 . . 111.7(2) ?
C4 C5 H5A . . 109.3 ?
C6 C5 H5A . . 109.3 ?
C4 C5 H5B . . 109.3 ?
C6 C5 H5B . . 109.3 ?
H5A C5 H5B . . 107.9 ?
C7 C6 C5 . . 110.5(2) ?
C7 C6 H6A . . 109.5 ?
C5 C6 H6A . . 109.5 ?
C7 C6 H6B . . 109.5 ?
C5 C6 H6B . . 109.5 ?
H6A C6 H6B . . 108.1 ?
N3 C7 C6 . . 112.6(2) ?
N3 C7 H7A . . 109.1 ?
C6 C7 H7A . . 109.1 ?
N3 C7 H7B . . 109.1 ?
C6 C7 H7B . . 109.1 ?
H7A C7 H7B . . 107.8 ?
N4 C8 N3 . . 111.9(2) ?
N4 C8 H8 . . 124.1 ?
N3 C8 H8 . . 124.1 ?
C10 C9 N4 . . 109.8(2) ?
C10 C9 H9 . . 125.1 ?
N4 C9 H9 . . 125.1 ?
C9 C10 N3 . . 106.2(2) ?
C9 C10 H10 . . 126.9 ?
N3 C10 H10 . . 126.9 ?
O1 C11 O2 . . 120.3(2) ?
O1 C11 C12 . . 118.8(2) ?
O2 C11 C12 . . 120.8(2) ?
O1 C11 Ni1 . . 60.23(14) ?
O2 C11 Ni1 . . 60.11(13) ?
C12 C11 Ni1 . . 176.46(19) ?
C11 C12 C13 . . 111.8(2) ?
C11 C12 C18 . . 114.9(2) ?
C13 C12 C18 . . 110.1(2) ?
C11 C12 H12 . . 106.5 ?
C13 C12 H12 . . 106.5 ?
C18 C12 H12 . . 106.5 ?
C12 C13 C14 . . 111.7(3) ?
C12 C13 H13A . . 109.3 ?
C14 C13 H13A . . 109.3 ?
C12 C13 H13B . . 109.3 ?
C14 C13 H13B . . 109.3 ?
H13A C13 H13B . . 107.9 ?
C13 C14 C15 . . 112.5(2) ?
C13 C14 H14A . . 109.1 ?
C15 C14 H14A . . 109.1 ?
C13 C14 H14B . . 109.1 ?
C15 C14 H14B . . 109.1 ?
H14A C14 H14B . . 107.8 ?
C16 C15 C14 . . 113.6(3) ?
C16 C15 C17 . . 111.2(3) ?
C14 C15 C17 . . 111.5(2) ?
C16 C15 H15 . . 106.7 ?
C14 C15 H15 . . 106.7 ?
C17 C15 H15 . . 106.7 ?
O4 C16 O3 . . 120.2(2) ?
O4 C16 C15 . . 119.1(3) ?
O3 C16 C15 . . 120.7(2) ?
O4 C16 Ni1 . 2_746 61.85(14) ?
O3 C16 Ni1 . 2_746 58.32(13) ?
C15 C16 Ni1 . 2_746 178.8(2) ?
C18 C17 C15 . . 112.6(2) ?
C18 C17 H17A . . 109.1 ?
C15 C17 H17A . . 109.1 ?
C18 C17 H17B . . 109.1 ?
C15 C17 H17B . . 109.1 ?
H17A C17 H17B . . 107.8 ?
C17 C18 C12 . . 110.3(3) ?
C17 C18 H18A . . 109.6 ?
C12 C18 H18A . . 109.6 ?
C17 C18 H18B . . 109.6 ?
C12 C18 H18B . . 109.6 ?
H18A C18 H18B . . 108.1 ?
C1 N1 C2 . . 105.0(2) ?
C1 N1 Ni1 . . 124.44(18) ?
C2 N1 Ni1 . . 130.41(18) ?
C1 N2 C3 . . 106.7(2) ?
C1 N2 C4 . . 126.5(2) ?
C3 N2 C4 . . 126.8(2) ?
C8 N3 C10 . . 107.2(2) ?
C8 N3 C7 . . 125.8(2) ?
C10 N3 C7 . . 126.9(2) ?
C8 N4 C9 . . 105.0(2) ?
C8 N4 Ni1 . 2_556 123.59(18) ?
C9 N4 Ni1 . 2_556 130.52(17) ?
C11 O1 Ni1 . . 88.94(16) ?
C11 O2 Ni1 . . 88.73(15) ?
HW12 O1W HW11 . . 102(3) ?
C16 O3 Ni1 . 2_746 90.59(15) ?
C16 O4 Ni1 . 2_746 87.25(16) ?
N1 Ni1 N4 . 2_546 93.90(8) ?
N1 Ni1 O3 . 2_756 97.95(8) ?
N4 Ni1 O3 2_546 2_756 99.21(8) ?
N1 Ni1 O2 . . 96.24(8) ?
N4 Ni1 O2 2_546 . 96.94(8) ?
O3 Ni1 O2 2_756 . 157.65(7) ?
N1 Ni1 O1 . . 92.94(8) ?
N4 Ni1 O1 2_546 . 158.47(7) ?
O3 Ni1 O1 2_756 . 100.02(7) ?
O2 Ni1 O1 . . 62.00(7) ?
N1 Ni1 O4 . 2_756 159.91(8) ?
N4 Ni1 O4 2_546 2_756 90.69(8) ?
O3 Ni1 O4 2_756 2_756 61.99(7) ?
O2 Ni1 O4 . 2_756 102.61(7) ?
O1 Ni1 O4 . 2_756 89.85(8) ?
N1 Ni1 C11 . . 95.04(8) ?
N4 Ni1 C11 2_546 . 128.02(9) ?
O3 Ni1 C11 2_756 . 129.80(8) ?
O2 Ni1 C11 . . 31.17(8) ?
O1 Ni1 C11 . . 30.83(8) ?
O4 Ni1 C11 2_756 . 97.49(8) ?
N1 Ni1 C16 . 2_756 129.02(9) ?
N4 Ni1 C16 2_546 2_756 96.21(8) ?
O3 Ni1 C16 2_756 2_756 31.09(8) ?
O2 Ni1 C16 . 2_756 131.55(8) ?
O1 Ni1 C16 . 2_756 95.26(8) ?
O4 Ni1 C16 2_756 2_756 30.90(8) ?
C11 Ni1 C16 . 2_756 116.26(9) ?

loop_
_geom_bond_atom_site_label_1
_geom_bond_atom_site_label_2
_geom_bond_site_symmetry_2
_geom_bond_distance
_geom_bond_publ_flag
C1 N1 . 1.327(3) ?
C1 N2 . 1.343(3) ?
C1 H1 . 0.9300 ?
C2 C3 . 1.348(4) ?
C2 N1 . 1.378(3) ?
C2 H2 . 0.9300 ?
C3 N2 . 1.373(3) ?
C3 H3 . 0.9300 ?
C4 N2 . 1.472(3) ?
C4 C5 . 1.506(4) ?
C4 H4A . 0.9700 ?
C4 H4B . 0.9700 ?
C5 C6 . 1.529(3) ?
C5 H5A . 0.9700 ?
C5 H5B . 0.9700 ?
C6 C7 . 1.519(3) ?
C6 H6A . 0.9700 ?
C6 H6B . 0.9700 ?
C7 N3 . 1.469(3) ?
C7 H7A . 0.9700 ?
C7 H7B . 0.9700 ?
C8 N4 . 1.322(3) ?
C8 N3 . 1.336(3) ?
C8 H8 . 0.9300 ?
C9 C10 . 1.359(4) ?
C9 N4 . 1.371(3) ?
C9 H9 . 0.9300 ?
C10 N3 . 1.361(3) ?
C10 H10 . 0.9300 ?
C11 O1 . 1.254(3) ?
C11 O2 . 1.266(3) ?
C11 C12 . 1.522(4) ?
C11 Ni1 . 2.446(3) ?
C12 C13 . 1.522(4) ?
C12 C18 . 1.527(4) ?
C12 H12 . 0.9800 ?
C13 C14 . 1.524(4) ?
C13 H13A . 0.9700 ?
C13 H13B . 0.9700 ?
C14 C15 . 1.527(4) ?
C14 H14A . 0.9700 ?
C14 H14B . 0.9700 ?
C15 C16 . 1.521(4) ?
C15 C17 . 1.533(4) ?
C15 H15 . 0.9800 ?
C16 O4 . 1.262(3) ?
C16 O3 . 1.268(3) ?
C16 Ni1 2_746 2.455(3) ?
C17 C18 . 1.527(4) ?
C17 H17A . 0.9700 ?
C17 H17B . 0.9700 ?
C18 H18A . 0.9700 ?
C18 H18B . 0.9700 ?
N1 Ni1 . 2.036(2) ?
N4 Ni1 2_556 2.039(2) ?
O1 Ni1 . 2.1237(18) ?
O2 Ni1 . 2.1213(18) ?
O1W HW12 . 0.87(2) ?
O1W HW11 . 0.87(2) ?
O3 Ni1 2_746 2.0890(17) ?
O4 Ni1 2_746 2.1668(19) ?
Ni1 N4 2_546 2.039(2) ?
Ni1 O3 2_756 2.0890(17) ?
Ni1 O4 2_756 2.1668(19) ?
Ni1 C16 2_756 2.455(3) ?

loop_
_geom_hbond_atom_site_label_D
_geom_hbond_atom_site_label_H
_geom_hbond_atom_site_label_A
_geom_hbond_site_symmetry_A
_geom_hbond_distance_DH
_geom_hbond_distance_HA
_geom_hbond_distance_DA
_geom_hbond_angle_DHA
O1W HW12 O2 1_655 0.87(2) 1.99(5) 2.714(11) 141(7)
O1W HW11 O3 . 0.87(2) 1.88(2) 2.663(12) 149(4)
